data_7202249
loop_
_publ_author_name
'Burrows, Andrew D.'
'Cassar, Kevin'
'Mahon, Mary F.'
'Rigby, Sean P.'
'Warren, John E.'

_publ_section_title
;
 Synthesis and characterisation of metal--organic frameworks containing
 bis(\b-diketonate) linkers
;
_journal_issue 10
_journal_name_full CrystEngComm
_journal_page_first 1474
_journal_paper_doi 10.1039/b808350a
_journal_volume 10
_journal_year 2008
_chemical_formula_sum 'C24 H40 O12 Zn2'
_chemical_formula_weight 649.28
_chemical_name_systematic
;
?
;
_space_group_IT_number 4
_symmetry_cell_setting monoclinic
_symmetry_space_group_name_Hall 'P 2yb'
_symmetry_space_group_name_H-M 'P 1 21 1'
_atom_sites_solution_hydrogens geom
_atom_sites_solution_primary direct
_atom_sites_solution_secondary difmap
_audit_creation_method SHELXL-97
_cell_angle_alpha 90.00
_cell_angle_beta 109.048(4)
_cell_angle_gamma 90.00
_cell_formula_units_Z 2
_cell_length_a 10.470(3)
_cell_length_b 13.926(3)
_cell_length_c 10.476(3)
_cell_measurement_reflns_used 3550
_cell_measurement_temperature 150(2)
_cell_measurement_theta_max 26.49
_cell_measurement_theta_min 2.451
_cell_volume 1443.8(7)
_computing_cell_refinement 'local programs'
_computing_data_collection 'Bruker SMART'
_computing_data_reduction 'Bruker SAINT'
_computing_molecular_graphics 'ORTEX (P.McArdle, 1995)'
_computing_publication_material 'SHELXL-97/2 (Sheldrick,1997)'
_computing_structure_refinement 'Bruker SHELXTL'
_computing_structure_solution 'Bruker SHELXTL'
_diffrn_ambient_temperature 150(2)
_diffrn_measured_fraction_theta_full 0.995
_diffrn_measured_fraction_theta_max 0.995
_diffrn_measurement_device_type 'Bruker APEXII diffractometer'
_diffrn_measurement_method '\w rotation with narrow frames'
_diffrn_radiation_monochromator 'Silicon 111'
_diffrn_radiation_source 'Daresbury SRS station 9.8 SMX'
_diffrn_radiation_type Synchrotron
_diffrn_radiation_wavelength 0.69040
_diffrn_reflns_av_R_equivalents 0.0468
_diffrn_reflns_av_sigmaI/netI 0.0823
_diffrn_reflns_limit_h_max 10
_diffrn_reflns_limit_h_min -13
_diffrn_reflns_limit_k_max 17
_diffrn_reflns_limit_k_min -17
_diffrn_reflns_limit_l_max 13
_diffrn_reflns_limit_l_min -12
_diffrn_reflns_number 9446
_diffrn_reflns_theta_full 26.50
_diffrn_reflns_theta_max 26.50
_diffrn_reflns_theta_min 3.47
_exptl_absorpt_coefficient_mu 1.72
_exptl_absorpt_correction_T_max 0.98
_exptl_absorpt_correction_T_min 0.97
_exptl_absorpt_correction_type multi-scan
_exptl_absorpt_process_details
;
?
;
_exptl_crystal_colour Colourless
_exptl_crystal_density_diffrn 1.494
_exptl_crystal_density_method 'not measured'
_exptl_crystal_description Tabloid
_exptl_crystal_F_000 680
_exptl_crystal_size_max 0.03
_exptl_crystal_size_mid 0.03
_exptl_crystal_size_min 0.02
_refine_diff_density_max 2.533
_refine_diff_density_min -1.113
_refine_diff_density_rms 0.162
_refine_ls_abs_structure_details 'Flack H D (1983), Acta Cryst. A39, 876-881'
_refine_ls_abs_structure_Flack 0.02(2)
_refine_ls_extinction_method none
_refine_ls_goodness_of_fit_ref 0.985
_refine_ls_hydrogen_treatment constr
_refine_ls_matrix_type full
_refine_ls_number_parameters 370
_refine_ls_number_reflns 6168
_refine_ls_number_restraints 5
_refine_ls_restrained_S_all 0.985
_refine_ls_R_factor_all 0.0853
_refine_ls_R_factor_gt 0.0711
_refine_ls_shift/su_max 0.000
_refine_ls_shift/su_mean 0.000
_refine_ls_structure_factor_coef Fsqd
_refine_ls_weighting_details 'calc w=1/[\s^2^(Fo^2^)+(0.1209P)^2^+0.0000P] where P=(Fo^2^+2Fc^2^)/3'
_refine_ls_weighting_scheme calc
_refine_ls_wR_factor_gt 0.1736
_refine_ls_wR_factor_ref 0.1813
_reflns_number_gt 4992
_reflns_number_total 6168
_reflns_threshold_expression >2sigma(I)
_cod_data_source_file b808350a.txt
_cod_data_source_block compound_3_bath233
_cod_depositor_comments
;
The following automatic conversions were performed:
'_symmetry_cell_setting' value 'Monoclinic' changed to 'monoclinic'
according to '/home/saulius/struct/CIF-dictionaries/cif_core.dic'
dictionary named 'cif_core.dic' version 2.4.1 from
2010-06-29.

'_exptl_absorpt_correction_type' value 'Multi-Scan' changed
to 'multi-scan' according to
'/home/saulius/struct/CIF-dictionaries/cif_core.dic' dictionary named
'cif_core.dic' version 2.4.1 from 2010-06-29.

Automatic conversion script
Id: cif_fix_enum 1527 2010-12-29 10:47:43Z saulius 
;
_cod_original_cell_volume 1443.9(6)
_cod_original_sg_symbol_H-M P21
_cod_database_code 7202249

loop_
_symmetry_equiv_pos_as_xyz
'x, y, z'
'-x, y+1/2, -z'

loop_
_atom_site_label
_atom_site_type_symbol
_atom_site_fract_x
_atom_site_fract_y
_atom_site_fract_z
_atom_site_U_iso_or_equiv
_atom_site_adp_type
_atom_site_occupancy
_atom_site_symmetry_multiplicity
_atom_site_calc_flag
_atom_site_refinement_flags
_atom_site_disorder_assembly
_atom_site_disorder_group
Zn1 Zn 0.91784(8) 0.29937(5) 0.27852(8) 0.0250(2) Uani 1 1 d . . .
Zn2 Zn 0.72148(8) 0.14006(5) 0.08223(8) 0.0251(2) Uani 1 1 d . . .
O1 O 0.9208(5) 0.4312(4) 0.1932(6) 0.0349(13) Uani 1 1 d . . .
O2 O 0.7322(5) 0.2868(4) 0.1220(5) 0.0280(11) Uani 1 1 d . . .
O3 O 0.8777(6) 0.1524(4) 0.2675(5) 0.0283(11) Uani 1 1 d . . .
O4 O 0.8067(6) 0.0083(4) 0.0789(5) 0.0336(12) Uani 1 1 d . . .
O5 O 0.4231(5) 0.6303(4) 0.0970(5) 0.0328(12) Uani 1 1 d . . .
O6 O 0.4161(6) 0.5937(4) -0.1678(5) 0.0326(12) Uani 1 1 d . . .
O7 O 1.1689(5) -0.1547(4) 0.5846(6) 0.0331(12) Uani 1 1 d . . .
O8 O 0.9033(5) -0.1915(4) 0.5767(5) 0.0340(12) Uani 1 1 d . . .
O9 O 1.0496(6) 0.2595(5) 0.1517(6) 0.0411(14) Uani 1 1 d . . .
O10 O 0.8486(6) 0.1799(5) -0.0483(6) 0.0408(14) Uani 1 1 d . . .
O11 O 1.4436(14) -0.1852(12) 0.6215(18) 0.073(5) Uani 0.50 1 d PD A 1
H11 H 1.3635 -0.1689 0.6104 0.088 Uiso 0.50 1 calc PR A 1
O12 O 1.2204(12) 0.4178(8) 0.1615(12) 0.036(3) Uani 0.50 1 d PD B 1
H12 H 1.1556 0.3820 0.1608 0.044 Uiso 0.50 1 calc PR B 1
O11A O 1.3786(17) -0.3723(13) 0.5558(14) 0.073(5) Uani 0.50 1 d PD C 2
H11D H 1.3918 -0.3906 0.6354 0.088 Uiso 0.50 1 calc PR C 2
O12A O 1.1628(12) 0.5207(8) 0.2193(14) 0.041(3) Uani 0.50 1 d PD D 2
H12A H 1.0959 0.4936 0.2311 0.050 Uiso 0.50 1 calc PR D 2
C1 C 0.8534(9) 0.5879(6) 0.1220(9) 0.041(2) Uani 1 1 d . . .
H1A H 0.9513 0.5968 0.1607 0.062 Uiso 1 1 calc R . .
H1B H 0.8078 0.6280 0.1707 0.062 Uiso 1 1 calc R . .
H1C H 0.8233 0.6063 0.0265 0.062 Uiso 1 1 calc R . .
C2 C 0.8191(7) 0.4837(5) 0.1344(7) 0.0255(14) Uani 1 1 d . . .
C3 C 0.6820(7) 0.4525(5) 0.0851(7) 0.0244(14) Uani 1 1 d . . .
C4 C 0.6452(7) 0.3571(5) 0.0847(7) 0.0243(14) Uani 1 1 d . . .
C5 C 0.4997(7) 0.3259(5) 0.0344(8) 0.0313(17) Uani 1 1 d . . .
H5A H 0.4948 0.2560 0.0420 0.047 Uiso 1 1 calc R . .
H5B H 0.4589 0.3449 -0.0603 0.047 Uiso 1 1 calc R . .
H5C H 0.4507 0.3565 0.0888 0.047 Uiso 1 1 calc R . .
C6 C 0.5873(8) 0.4958(6) -0.1973(8) 0.0326(17) Uani 1 1 d . . .
H6A H 0.5386 0.5132 -0.2912 0.049 Uiso 1 1 calc R . .
H6B H 0.5869 0.4258 -0.1874 0.049 Uiso 1 1 calc R . .
H6C H 0.6808 0.5186 -0.1725 0.049 Uiso 1 1 calc R . .
C7 C 0.5189(8) 0.5416(5) -0.1056(7) 0.0273(15) Uani 1 1 d . . .
C8 C 0.5725(7) 0.5256(5) 0.0329(7) 0.0248(14) Uani 1 1 d . . .
C9 C 0.5237(8) 0.5738(5) 0.1277(7) 0.0280(16) Uani 1 1 d . . .
C10 C 0.5949(9) 0.5600(7) 0.2769(8) 0.040(2) Uani 1 1 d . . .
H10A H 0.5491 0.5976 0.3280 0.060 Uiso 1 1 calc R . .
H10B H 0.6889 0.5815 0.2999 0.060 Uiso 1 1 calc R . .
H10C H 0.5931 0.4918 0.2996 0.060 Uiso 1 1 calc R . .
C11 C 0.8783(8) -0.1477(6) 0.1471(9) 0.040(2) Uani 1 1 d . . .
H11A H 0.8388 -0.1569 0.0493 0.061 Uiso 1 1 calc R . .
H11B H 0.8311 -0.1885 0.1935 0.061 Uiso 1 1 calc R . .
H11C H 0.9742 -0.1651 0.1762 0.061 Uiso 1 1 calc R . .
C12 C 0.8643(7) -0.0452(5) 0.1809(7) 0.0270(15) Uani 1 1 d . . .
C13 C 0.9145(7) -0.0132(5) 0.3186(7) 0.0247(14) Uani 1 1 d . . .
C14 C 0.9148(7) 0.0835(5) 0.3541(7) 0.0234(14) Uani 1 1 d . . .
C15 C 0.9652(8) 0.1136(5) 0.4999(8) 0.0331(17) Uani 1 1 d . . .
H15A H 0.9584 0.1835 0.5059 0.050 Uiso 1 1 calc R . .
H15B H 1.0598 0.0940 0.5404 0.050 Uiso 1 1 calc R . .
H15C H 0.9105 0.0828 0.5483 0.050 Uiso 1 1 calc R . .
C16 C 0.7222(8) -0.1195(7) 0.4049(9) 0.041(2) Uani 1 1 d . . .
H16A H 0.6709 -0.1570 0.4507 0.061 Uiso 1 1 calc R . .
H16B H 0.6995 -0.1413 0.3112 0.061 Uiso 1 1 calc R . .
H16C H 0.6994 -0.0514 0.4063 0.061 Uiso 1 1 calc R . .
C17 C 0.8718(7) -0.1332(5) 0.4767(7) 0.0267(16) Uani 1 1 d . . .
C18 C 0.9666(7) -0.0858(5) 0.4284(7) 0.0249(14) Uani 1 1 d . . .
C19 C 1.1059(8) -0.1018(5) 0.4807(8) 0.0284(16) Uani 1 1 d . . .
C20 C 1.1973(8) -0.0560(6) 0.4117(8) 0.0358(18) Uani 1 1 d . . .
H20A H 1.2913 -0.0737 0.4598 0.054 Uiso 1 1 calc R . .
H20B H 1.1878 0.0140 0.4126 0.054 Uiso 1 1 calc R . .
H20C H 1.1718 -0.0786 0.3182 0.054 Uiso 1 1 calc R . .
C21 C 0.7949(10) 0.2486(7) -0.1551(10) 0.047(2) Uani 1 1 d . . .
H21A H 0.6998 0.2339 -0.2032 0.070 Uiso 1 1 calc R . .
H21B H 0.8463 0.2454 -0.2183 0.070 Uiso 1 1 calc R . .
H21C H 0.8022 0.3133 -0.1166 0.070 Uiso 1 1 calc R . .
C22 C 1.1545(10) 0.1900(7) 0.2052(10) 0.048(2) Uani 1 1 d . . .
H22A H 1.1971 0.2009 0.3023 0.072 Uiso 1 1 calc R . .
H22B H 1.2224 0.1964 0.1598 0.072 Uiso 1 1 calc R . .
H22C H 1.1157 0.1253 0.1902 0.072 Uiso 1 1 calc R . .
C23 C 1.4445(18) -0.2788(11) 0.5574(18) 0.104(6) Uani 0.50 1 d PD A 1
H23A H 1.3520 -0.2964 0.5034 0.155 Uiso 0.50 1 calc PR A 1
H23B H 1.4816 -0.3275 0.6272 0.155 Uiso 0.50 1 calc PR A 1
H23C H 1.5005 -0.2750 0.4987 0.155 Uiso 0.50 1 calc PR A 1
C24 C 1.250(3) 0.483(2) 0.275(3) 0.039(5) Uani 0.50 1 d PD B 1
H24A H 1.2478 0.5491 0.2427 0.059 Uiso 0.50 1 calc PR B 1
H24B H 1.3393 0.4685 0.3389 0.059 Uiso 0.50 1 calc PR B 1
H24C H 1.1816 0.4751 0.3198 0.059 Uiso 0.50 1 calc PR B 1
C23A C 1.4445(18) -0.2788(11) 0.5574(18) 0.104(6) Uani 0.50 1 d PD C 2
H23D H 1.5319 -0.2885 0.5438 0.155 Uiso 0.50 1 calc PR C 2
H23E H 1.4586 -0.2474 0.6446 0.155 Uiso 0.50 1 calc PR C 2
H23F H 1.3870 -0.2383 0.4848 0.155 Uiso 0.50 1 calc PR C 2
C24A C 1.274(3) 0.454(2) 0.249(3) 0.039(5) Uani 0.50 1 d PD D 2
H24D H 1.3533 0.4821 0.3166 0.059 Uiso 0.50 1 calc PR D 2
H24E H 1.2954 0.4409 0.1660 0.059 Uiso 0.50 1 calc PR D 2
H24F H 1.2491 0.3942 0.2834 0.059 Uiso 0.50 1 calc PR D 2

loop_
_atom_site_aniso_label
_atom_site_aniso_U_11
_atom_site_aniso_U_22
_atom_site_aniso_U_33
_atom_site_aniso_U_23
_atom_site_aniso_U_13
_atom_site_aniso_U_12
Zn1 0.0215(4) 0.0128(4) 0.0318(4) -0.0030(3) -0.0032(3) 0.0001(3)
Zn2 0.0309(4) 0.0129(4) 0.0218(4) 0.0003(3) -0.0046(3) -0.0025(3)
O1 0.022(3) 0.020(3) 0.059(4) 0.001(2) 0.009(2) -0.0025(19)
O2 0.026(2) 0.010(3) 0.039(3) -0.002(2) -0.001(2) 0.0029(19)
O3 0.040(3) 0.011(3) 0.026(2) 0.004(2) -0.001(2) -0.003(2)
O4 0.054(3) 0.016(2) 0.022(2) -0.0007(19) 0.001(2) 0.001(2)
O5 0.038(3) 0.024(3) 0.029(2) -0.003(2) 0.000(2) 0.013(2)
O6 0.041(3) 0.029(3) 0.022(2) 0.001(2) 0.002(2) 0.009(2)
O7 0.017(2) 0.033(3) 0.041(3) 0.011(2) -0.002(2) 0.002(2)
O8 0.028(3) 0.025(3) 0.039(3) 0.013(3) -0.003(2) 0.000(2)
O9 0.051(4) 0.034(3) 0.039(3) 0.013(3) 0.015(3) 0.013(3)
O10 0.034(3) 0.037(3) 0.051(4) 0.010(3) 0.014(3) 0.010(2)
O11 0.038(7) 0.091(14) 0.085(11) 0.000(10) 0.013(8) 0.010(8)
O12 0.040(7) 0.024(6) 0.045(7) 0.002(5) 0.014(6) -0.009(5)
O11A 0.072(10) 0.097(14) 0.039(7) 0.007(9) 0.001(7) 0.007(10)
O12A 0.035(6) 0.026(6) 0.061(8) 0.007(5) 0.015(6) -0.006(5)
C1 0.043(5) 0.031(5) 0.038(4) 0.006(4) -0.004(4) -0.007(4)
C2 0.027(4) 0.020(3) 0.026(3) -0.001(3) 0.004(3) 0.000(3)
C3 0.027(3) 0.021(4) 0.023(3) 0.000(3) 0.004(3) 0.003(3)
C4 0.024(3) 0.018(3) 0.023(3) 0.000(3) -0.003(3) 0.002(3)
C5 0.021(3) 0.020(4) 0.044(4) -0.001(3) -0.001(3) -0.001(2)
C6 0.031(4) 0.036(5) 0.029(4) 0.004(3) 0.008(3) 0.003(3)
C7 0.035(4) 0.013(3) 0.025(3) 0.002(3) -0.002(3) 0.004(3)
C8 0.029(4) 0.012(3) 0.028(3) 0.002(3) 0.002(3) 0.004(3)
C9 0.032(4) 0.020(4) 0.024(3) 0.000(3) -0.001(3) 0.009(3)
C10 0.041(5) 0.050(6) 0.025(4) 0.002(4) 0.003(3) 0.017(4)
C11 0.033(4) 0.029(4) 0.048(5) -0.013(4) -0.001(4) 0.005(3)
C12 0.026(3) 0.015(3) 0.035(4) 0.000(3) 0.003(3) -0.002(3)
C13 0.023(3) 0.022(4) 0.026(3) 0.000(3) 0.004(3) -0.003(3)
C14 0.021(3) 0.019(3) 0.027(3) 0.004(3) 0.004(3) 0.002(2)
C15 0.041(4) 0.018(4) 0.029(4) 0.001(3) -0.005(3) 0.002(3)
C16 0.023(4) 0.053(6) 0.037(4) 0.015(4) -0.003(3) -0.001(3)
C17 0.023(3) 0.020(4) 0.030(4) 0.006(3) -0.001(3) 0.002(3)
C18 0.029(4) 0.010(3) 0.030(4) 0.000(3) 0.002(3) 0.001(2)
C19 0.024(4) 0.019(4) 0.039(4) 0.002(3) 0.006(3) 0.000(3)
C20 0.033(4) 0.037(5) 0.036(4) 0.006(3) 0.008(3) 0.001(3)
C21 0.046(5) 0.043(5) 0.055(5) 0.027(4) 0.022(4) 0.003(4)
C22 0.054(6) 0.043(5) 0.050(5) 0.002(4) 0.022(5) 0.017(4)
C23 0.113(13) 0.101(12) 0.121(13) 0.041(10) 0.071(11) 0.046(10)
C24 0.034(11) 0.039(15) 0.034(11) 0.006(9) -0.004(7) -0.006(9)
C23A 0.113(13) 0.101(12) 0.121(13) 0.041(10) 0.071(11) 0.046(10)
C24A 0.034(11) 0.039(15) 0.034(11) 0.006(9) -0.004(7) -0.006(9)

loop_
_atom_type_symbol
_atom_type_description
_atom_type_scat_dispersion_real
_atom_type_scat_dispersion_imag
_atom_type_scat_source
C C 0.0033 0.0016 'International Tables Vol C Tables 4.2.6.8 and 6.1.1.4'
H H 0.0000 0.0000 'International Tables Vol C Tables 4.2.6.8 and 6.1.1.4'
O O 0.0106 0.0060 'International Tables Vol C Tables 4.2.6.8 and 6.1.1.4'
Zn Zn 0.2839 1.4301 'International Tables Vol C Tables 4.2.6.8 and 6.1.1.4'

loop_
_geom_angle_atom_site_label_1
_geom_angle_atom_site_label_2
_geom_angle_atom_site_label_3
_geom_angle
_geom_angle_site_symmetry_1
_geom_angle_site_symmetry_3
_geom_angle_publ_flag
O8 Zn1 O7 88.2(2) 2_756 2_756 ?
O8 Zn1 O1 97.5(2) 2_756 . ?
O7 Zn1 O1 95.7(2) 2_756 . ?
O8 Zn1 O3 103.1(2) 2_756 . ?
O7 Zn1 O3 102.7(2) 2_756 . ?
O1 Zn1 O3 152.6(2) . . ?
O8 Zn1 O2 178.1(2) 2_756 . ?
O7 Zn1 O2 93.7(2) 2_756 . ?
O1 Zn1 O2 82.9(2) . . ?
O3 Zn1 O2 75.9(2) . . ?
O8 Zn1 O9 82.1(2) 2_756 . ?
O7 Zn1 O9 169.6(2) 2_756 . ?
O1 Zn1 O9 82.2(2) . . ?
O3 Zn1 O9 83.0(2) . . ?
O2 Zn1 O9 96.1(2) . . ?
O5 Zn2 O6 87.9(2) 2_645 2_645 ?
O5 Zn2 O4 97.1(2) 2_645 . ?
O6 Zn2 O4 95.6(2) 2_645 . ?
O5 Zn2 O2 103.3(2) 2_645 . ?
O6 Zn2 O2 102.9(2) 2_645 . ?
O4 Zn2 O2 152.7(2) . . ?
O5 Zn2 O3 178.1(2) 2_645 . ?
O6 Zn2 O3 93.9(2) 2_645 . ?
O4 Zn2 O3 82.9(2) . . ?
O2 Zn2 O3 76.1(2) . . ?
O5 Zn2 O10 82.1(2) 2_645 . ?
O6 Zn2 O10 169.5(2) 2_645 . ?
O4 Zn2 O10 82.2(2) . . ?
O2 Zn2 O10 82.9(2) . . ?
O3 Zn2 O10 96.0(2) . . ?
C2 O1 Zn1 126.7(5) . . ?
C4 O2 Zn2 133.6(4) . . ?
C4 O2 Zn1 123.2(5) . . ?
Zn2 O2 Zn1 102.3(2) . . ?
C14 O3 Zn1 133.0(5) . . ?
C14 O3 Zn2 123.7(5) . . ?
Zn1 O3 Zn2 102.3(2) . . ?
C12 O4 Zn2 126.7(5) . . ?
C9 O5 Zn2 126.4(5) . 2_655 ?
C7 O6 Zn2 123.5(5) . 2_655 ?
C19 O7 Zn1 123.1(5) . 2_746 ?
C17 O8 Zn1 126.2(5) . 2_746 ?
C22 O9 Zn1 118.0(5) . . ?
C21 O10 Zn2 118.3(5) . . ?
O1 C2 C3 125.8(7) . . ?
O1 C2 C1 114.1(6) . . ?
C3 C2 C1 120.1(7) . . ?
C4 C3 C2 122.8(7) . . ?
C4 C3 C8 118.2(6) . . ?
C2 C3 C8 119.0(6) . . ?
O2 C4 C3 123.5(6) . . ?
O2 C4 C5 114.5(6) . . ?
C3 C4 C5 121.9(6) . . ?
O6 C7 C8 127.2(7) . . ?
O6 C7 C6 114.1(6) . . ?
C8 C7 C6 118.7(6) . . ?
C7 C8 C9 122.5(6) . . ?
C7 C8 C3 119.3(6) . . ?
C9 C8 C3 118.2(6) . . ?
O5 C9 C8 124.9(6) . . ?
O5 C9 C10 115.5(6) . . ?
C8 C9 C10 119.6(6) . . ?
O4 C12 C13 125.1(7) . . ?
O4 C12 C11 114.5(7) . . ?
C13 C12 C11 120.3(7) . . ?
C14 C13 C12 122.4(7) . . ?
C14 C13 C18 118.6(6) . . ?
C12 C13 C18 119.0(6) . . ?
O3 C14 C13 123.8(6) . . ?
O3 C14 C15 115.6(6) . . ?
C13 C14 C15 120.6(6) . . ?
O8 C17 C18 124.4(6) . . ?
O8 C17 C16 115.8(7) . . ?
C18 C17 C16 119.7(6) . . ?
C19 C18 C17 123.3(6) . . ?
C19 C18 C13 118.8(6) . . ?
C17 C18 C13 117.9(6) . . ?
O7 C19 C18 126.7(7) . . ?
O7 C19 C20 114.2(6) . . ?
C18 C19 C20 119.1(7) . . ?

loop_
_geom_bond_atom_site_label_1
_geom_bond_atom_site_label_2
_geom_bond_distance
_geom_bond_site_symmetry_2
_geom_bond_publ_flag
Zn1 O8 1.992(5) 2_756 ?
Zn1 O7 2.035(6) 2_756 ?
Zn1 O1 2.046(6) . ?
Zn1 O3 2.085(5) . ?
Zn1 O2 2.102(5) . ?
Zn1 O9 2.275(6) . ?
Zn2 O5 1.995(5) 2_645 ?
Zn2 O6 2.034(6) 2_645 ?
Zn2 O4 2.046(5) . ?
Zn2 O2 2.081(5) . ?
Zn2 O3 2.098(5) . ?
Zn2 O10 2.267(6) . ?
O1 C2 1.273(9) . ?
O2 C4 1.307(8) . ?
O3 C14 1.290(9) . ?
O4 C12 1.281(9) . ?
O5 C9 1.269(9) . ?
O5 Zn2 1.995(5) 2_655 ?
O6 C7 1.285(9) . ?
O6 Zn2 2.034(6) 2_655 ?
O7 C19 1.302(9) . ?
O7 Zn1 2.035(6) 2_746 ?
O8 C17 1.280(9) . ?
O8 Zn1 1.992(5) 2_746 ?
O9 C22 1.434(10) . ?
O10 C21 1.440(10) . ?
O11 C23 1.468(16) . ?
O12 C24 1.445(16) . ?
O12A C24A 1.441(16) . ?
C1 C2 1.510(11) . ?
C2 C3 1.426(10) . ?
C3 C4 1.382(10) . ?
C3 C8 1.497(9) . ?
C4 C5 1.504(10) . ?
C6 C7 1.513(11) . ?
C7 C8 1.393(10) . ?
C8 C9 1.424(10) . ?
C9 C10 1.508(10) . ?
C11 C12 1.488(10) . ?
C12 C13 1.435(10) . ?
C13 C14 1.397(10) . ?
C13 C18 1.495(10) . ?
C14 C15 1.503(10) . ?
C16 C17 1.512(10) . ?
C17 C18 1.416(10) . ?
C18 C19 1.398(10) . ?
C19 C20 1.515(11) . ?
